data_7114017
loop_
_publ_author_name
'Carlucci, Lucia'
'Cozzi, Nicola'
'Ciani, Gianfranco'
'Moret, Massimo'
'Proserpio, Davide M.'
'Rizzato, Silvia'

_publ_section_title
;
 A three-dimensional nanoporous flexible network of
 &#x2018;square-planar&#x2019; copper(ii) centres with an unusual
 topologyElectronic supplementary information (ESI) available: XRPD
 spectra. See http://www.rsc.org/suppdata/cc/b2/b202588d/
;
_journal_issue 13
_journal_name_full 'Chemical Communications'
_journal_page_first 1354
_journal_paper_doi 10.1039/b202588d
_journal_year 2002
_chemical_formula_sum 'C24 H22 Cl4 Cu F6 N4 O7 S2'
_chemical_formula_weight 861.92
_space_group_IT_number 142
_symmetry_cell_setting tetragonal
_symmetry_Int_Tables_number 142
_symmetry_space_group_name_Hall '-I 4bd 2c'
_symmetry_space_group_name_H-M 'I 41/a c d :2'
_atom_sites_solution_hydrogens geom
_atom_sites_solution_primary direct
_atom_sites_solution_secondary difmap
_cell_angle_alpha 90.00
_cell_angle_beta 90.00
_cell_angle_gamma 90.00
_cell_formula_units_Z 16
_cell_length_a 28.484(8)
_cell_length_b 28.484(8)
_cell_length_c 18.219(7)
_cell_measurement_reflns_used 1024
_cell_measurement_temperature 203(2)
_cell_measurement_theta_max 25
_cell_measurement_theta_min 2
_cell_volume 14782(8)
_computing_molecular_graphics SCHAKAL
_computing_structure_refinement 'SHELXL-97 (Sheldrick, 1997)'
_computing_structure_solution SIR92
_diffrn_ambient_temperature 203(2)
_diffrn_detector_type CCD_plate
_diffrn_measured_fraction_theta_full 0.997
_diffrn_measured_fraction_theta_max 0.997
_diffrn_measurement_device SMART
_diffrn_measurement_method omega-scan
_diffrn_radiation_monochromator graphite
_diffrn_radiation_source 'fine-focus sealed tube'
_diffrn_radiation_type MoK\a
_diffrn_radiation_wavelength 0.71073
_diffrn_reflns_av_R_equivalents 0.0775
_diffrn_reflns_av_sigmaI/netI 0.0345
_diffrn_reflns_limit_h_max 33
_diffrn_reflns_limit_h_min -26
_diffrn_reflns_limit_k_max 33
_diffrn_reflns_limit_k_min -33
_diffrn_reflns_limit_l_max 21
_diffrn_reflns_limit_l_min -16
_diffrn_reflns_number 39938
_diffrn_reflns_theta_full 25.07
_diffrn_reflns_theta_max 25.07
_diffrn_reflns_theta_min 1.43
_diffrn_standards_decay_% 10
_exptl_absorpt_coefficient_mu 1.067
_exptl_absorpt_correction_T_max 1.00
_exptl_absorpt_correction_T_min 0.70
_exptl_absorpt_correction_type sadabs
_exptl_crystal_colour blue
_exptl_crystal_density_diffrn 1.549
_exptl_crystal_density_method 'not measured'
_exptl_crystal_description colum
_exptl_crystal_F_000 6928
_exptl_crystal_size_max 0.34
_exptl_crystal_size_mid 0.20
_exptl_crystal_size_min 0.20
_refine_diff_density_max 1.038
_refine_diff_density_min -0.838
_refine_diff_density_rms 0.124
_refine_ls_extinction_method none
_refine_ls_goodness_of_fit_all 1.134
_refine_ls_hydrogen_treatment mixed
_refine_ls_matrix_type full
_refine_ls_number_parameters 280
_refine_ls_number_reflns 3281
_refine_ls_number_restraints 180
_refine_ls_restrained_S_all 1.184
_refine_ls_R_factor_all 0.1029
_refine_ls_R_factor_obs 0.0826
_refine_ls_shift/su_max 0.554
_refine_ls_shift/su_mean 0.070
_refine_ls_structure_factor_coef Fsqd
_refine_ls_weighting_details 'calc w=1/[\s^2^(Fo^2^)+(0.1168P)^2^+136.5155P] where P=(Fo^2^+2Fc^2^)/3'
_refine_ls_weighting_scheme calc
_refine_ls_wR_factor_all 0.2550
_refine_ls_wR_factor_obs 0.2307
_reflns_number_observed 2634
_reflns_number_total 3281
_reflns_observed_criterion >2sigma(I)
_cod_data_source_file b202588d.txt
_cod_data_source_block net97
_cod_depositor_comments
;
The following automatic conversions were performed:

'_symmetry_cell_setting' value 'Tetragonal' changed to 'tetragonal'
according to
/usr/data/users/saulius/automatic-downloads/retrospective/RSC/lib/dictionaries/cif_core.dic
dictionary named 'cif_core.dic' version 2.4.2 from 2011-04-26.

Automatic conversion script
Id: cif_fix_values 2281 2013-09-26 08:29:07Z andrius 
;
_cod_original_sg_symbol_H-M I41/acd
_cod_database_code 7114017
_diffrn_measurement_domega 0.30
_diffrn_measurement_rtime 43

loop_
_symmetry_equiv_pos_as_xyz
'x, y, z'
'-x, -y+1/2, z'
'x, -y, -z+1/2'
'-x+1/2, y, -z'
'-y+1/4, -x+1/4, -z+1/4'
'y+3/4, x+1/4, -z+1/4'
'y+1/4, -x+1/4, z+3/4'
'-y+1/4, x+3/4, z+1/4'
'x+1/2, y+1/2, z+1/2'
'-x+1/2, -y+1, z+1/2'
'x+1/2, -y+1/2, -z+1'
'-x+1, y+1/2, -z+1/2'
'-y+3/4, -x+3/4, -z+3/4'
'y+5/4, x+3/4, -z+3/4'
'y+3/4, -x+3/4, z+5/4'
'-y+3/4, x+5/4, z+3/4'
'-x, -y, -z'
'x, y-1/2, -z'
'-x, y, z-1/2'
'x-1/2, -y, z'
'y-1/4, x-1/4, z-1/4'
'-y-3/4, -x-1/4, z-1/4'
'-y-1/4, x-1/4, -z-3/4'
'y-1/4, -x-3/4, -z-1/4'
'-x+1/2, -y+1/2, -z+1/2'
'x+1/2, y, -z+1/2'
'-x+1/2, y+1/2, z'
'x, -y+1/2, z+1/2'
'y+1/4, x+1/4, z+1/4'
'-y-1/4, -x+1/4, z+1/4'
'-y+1/4, x+1/4, -z-1/4'
'y+1/4, -x-1/4, -z+1/4'

loop_
_atom_site_label
_atom_site_type_symbol
_atom_site_fract_x
_atom_site_fract_y
_atom_site_fract_z
_atom_site_U_iso_or_equiv
_atom_site_adp_type
_atom_site_occupancy
_atom_site_symmetry_multiplicity
_atom_site_calc_flag
_atom_site_refinement_flags
_atom_site_disorder_assembly
_atom_site_disorder_group
O1W O 0.4478(17) 0.2631(16) 0.094(2) 0.280(18) Uiso 0.50 1 d P . .
Cl1 Cl 0.8139(3) 0.4307(3) 0.0462(2) 0.229(3) Uani 1 1 d DU . .
C1W C 0.8430(4) 0.4070(4) 0.1250 0.150(8) Uani 1 2 d SDU . .
H1W1 H 0.8376 0.3734 0.1283 0.180 Uiso 0.50 1 calc PR . .
H1W2 H 0.8766 0.4124 0.1217 0.180 Uiso 0.50 1 calc PR . .
C2W C 0.2832(8) 0.9718(18) 0.1498(13) 0.27(3) Uani 0.50 1 d PDU . .
Cl2A Cl 0.3356(3) 0.9823(3) 0.0971(5) 0.149(3) Uani 0.50 1 d PD A 1
Cl2B Cl 0.3101(6) 1.0066(4) 0.1581(11) 0.268(9) Uani 0.50 1 d PD A 2
Cu Cu 0.49243(3) 0.0000 0.2500 0.0337(4) Uani 1 2 d S . .
O12 O 0.4901(3) -0.0537(3) 0.0063(3) 0.158(5) Uani 1 1 d DU . .
O11 O 0.49024(14) -0.05099(15) 0.1394(2) 0.0460(11) Uani 1 1 d DU . .
S1A S 0.50388(19) -0.07413(16) 0.0738(2) 0.0786(16) Uani 0.577(9) 1 d PDU B 1
O13A O 0.5532(3) -0.0847(4) 0.0738(5) 0.096(4) Uani 0.577(9) 1 d PDU B 1
C1A C 0.4754(6) -0.1313(6) 0.0770(6) 0.147(8) Uani 0.577(9) 1 d PDU B 1
F11A F 0.4887(9) -0.1480(10) 0.0111(11) 0.31(2) Uani 0.577(9) 1 d PDU B 1
F12A F 0.4957(10) -0.1531(10) 0.1343(12) 0.205(15) Uani 0.577(9) 1 d PDU B 1
F13A F 0.4287(5) -0.1257(8) 0.0840(13) 0.237(12) Uani 0.577(9) 1 d PDU B 1
S1B S 0.4727(2) -0.07061(18) 0.0728(2) 0.065(2) Uani 0.423(9) 1 d PDU B 2
O13B O 0.4219(3) -0.0706(5) 0.0728(6) 0.089(5) Uani 0.423(9) 1 d PDU B 2
C1B C 0.4884(5) -0.1328(6) 0.0775(7) 0.147(8) Uani 0.42 1 d PDU B 2
F11B F 0.4751(10) -0.1488(8) 0.1451(10) 0.152(13) Uani 0.423(9) 1 d PDU B 2
F12B F 0.4674(10) -0.1582(9) 0.0233(12) 0.190(14) Uani 0.423(9) 1 d PDU B 2
F13B F 0.5361(6) -0.1341(8) 0.0706(13) 0.167(10) Uani 0.423(9) 1 d PDU B 2
N12 N 0.44318(15) -0.04135(17) 0.2956(3) 0.0342(11) Uani 1 1 d . . .
N1 N 0.54248(15) 0.04136(16) 0.2051(3) 0.0340(12) Uani 1 1 d . . .
C2 C 0.5721(2) 0.0253(2) 0.1544(4) 0.0456(16) Uani 1 1 d . . .
H2 H 0.5702 -0.0060 0.1406 0.055 Uiso 1 1 calc R . .
C9 C 0.38137(19) -0.1054(2) 0.3584(3) 0.0367(13) Uani 1 1 d . B .
C4 C 0.60938(19) 0.0995(2) 0.1416(3) 0.0365(14) Uani 1 1 d . B .
C7 C 0.4450(2) -0.0516(2) 0.3678(4) 0.0425(15) Uani 1 1 d . . .
H7 H 0.4673 -0.0366 0.3968 0.051 Uiso 1 1 calc R . .
C6 C 0.5457(2) 0.0863(2) 0.2236(4) 0.0482(17) Uani 1 1 d . . .
H6 H 0.5249 0.0980 0.2585 0.058 Uiso 1 1 calc R . .
C11 C 0.4099(2) -0.0619(2) 0.2556(4) 0.0439(16) Uani 1 1 d . . .
H11 H 0.4077 -0.0542 0.2061 0.053 Uiso 1 1 calc R . .
C5 C 0.5782(2) 0.1161(2) 0.1938(4) 0.0495(17) Uani 1 1 d . . .
H5 H 0.5793 0.1474 0.2084 0.059 Uiso 1 1 calc R B .
C8 C 0.4156(2) -0.0833(2) 0.4001(4) 0.0431(15) Uani 1 1 d . . .
H8 H 0.4184 -0.0899 0.4499 0.052 Uiso 1 1 calc R B .
C10 C 0.3786(2) -0.0941(2) 0.2843(4) 0.0459(16) Uani 1 1 d . . .
H10 H 0.3561 -0.1080 0.2545 0.055 Uiso 1 1 calc R B .
C3 C 0.6053(2) 0.0531(2) 0.1216(4) 0.0494(17) Uani 1 1 d . . .
H3 H 0.6250 0.0406 0.0859 0.059 Uiso 1 1 calc R B .

loop_
_atom_site_aniso_label
_atom_site_aniso_U_11
_atom_site_aniso_U_22
_atom_site_aniso_U_33
_atom_site_aniso_U_23
_atom_site_aniso_U_13
_atom_site_aniso_U_12
Cl1 0.304(8) 0.257(7) 0.126(4) -0.026(4) -0.002(4) 0.118(6)
C1W 0.144(12) 0.144(12) 0.16(2) -0.014(11) -0.014(11) -0.008(15)
C2W 0.32(7) 0.21(6) 0.27(8) -0.01(5) -0.09(6) 0.05(4)
Cl2A 0.187(9) 0.123(6) 0.136(7) -0.019(5) -0.031(6) -0.042(6)
Cl2B 0.203(14) 0.173(13) 0.43(3) -0.002(15) -0.037(16) -0.058(11)
Cu 0.0157(5) 0.0337(6) 0.0516(7) 0.0274(4) 0.000 0.000
O12 0.208(11) 0.211(12) 0.056(5) 0.021(6) 0.023(6) 0.064(9)
O11 0.046(3) 0.044(2) 0.048(3) 0.007(2) 0.000(2) -0.0015(19)
S1A 0.066(3) 0.100(3) 0.070(3) -0.023(2) -0.006(2) 0.013(2)
O13A 0.066(7) 0.134(12) 0.089(9) -0.037(8) 0.009(6) 0.020(7)
C1A 0.16(2) 0.098(11) 0.185(19) -0.042(12) -0.064(16) 0.022(13)
F11A 0.28(3) 0.32(4) 0.32(3) -0.26(3) 0.01(2) -0.12(3)
F12A 0.26(3) 0.116(16) 0.23(3) -0.020(16) -0.08(2) 0.059(18)
F13A 0.136(15) 0.24(3) 0.34(3) -0.05(2) -0.063(18) -0.087(16)
S1B 0.073(5) 0.066(3) 0.057(3) -0.007(2) -0.001(3) 0.003(3)
O13B 0.060(9) 0.118(14) 0.090(11) -0.010(9) -0.030(8) -0.019(9)
C1B 0.16(2) 0.098(11) 0.185(19) -0.042(12) -0.064(16) 0.022(13)
F11B 0.19(3) 0.053(12) 0.21(3) 0.040(14) -0.01(2) -0.047(15)
F12B 0.22(3) 0.103(15) 0.25(3) -0.105(18) -0.03(2) -0.051(18)
F13B 0.132(17) 0.137(18) 0.23(3) 0.010(18) 0.060(17) 0.060(15)
N12 0.021(2) 0.040(3) 0.042(3) 0.025(2) -0.0028(19) -0.0045(19)
N1 0.017(2) 0.033(2) 0.052(3) 0.021(2) 0.003(2) -0.0032(18)
C2 0.039(3) 0.029(3) 0.069(4) 0.006(3) 0.015(3) -0.005(3)
C9 0.025(3) 0.037(3) 0.048(4) 0.016(3) 0.006(2) -0.005(2)
C4 0.030(3) 0.032(3) 0.047(4) 0.010(3) 0.010(2) -0.005(2)
C7 0.032(3) 0.046(4) 0.049(4) 0.016(3) -0.002(3) -0.013(3)
C6 0.043(4) 0.036(3) 0.066(4) 0.010(3) 0.024(3) -0.002(3)
C11 0.027(3) 0.055(4) 0.049(4) 0.029(3) -0.004(3) -0.010(3)
C5 0.049(4) 0.029(3) 0.070(5) 0.006(3) 0.028(3) -0.005(3)
C8 0.038(3) 0.050(4) 0.042(3) 0.017(3) 0.004(3) -0.014(3)
C10 0.032(3) 0.057(4) 0.049(4) 0.018(3) -0.004(3) -0.015(3)
C3 0.047(4) 0.035(3) 0.067(4) -0.002(3) 0.028(3) -0.007(3)

loop_
_atom_type_symbol
_atom_type_description
_atom_type_scat_dispersion_real
_atom_type_scat_dispersion_imag
_atom_type_scat_source
C C 0.0033 0.0016 'International Tables Vol C Tables 4.2.6.8 and 6.1.1.4'
H H 0.0000 0.0000 'International Tables Vol C Tables 4.2.6.8 and 6.1.1.4'
N N 0.0061 0.0033 'International Tables Vol C Tables 4.2.6.8 and 6.1.1.4'
O O 0.0106 0.0060 'International Tables Vol C Tables 4.2.6.8 and 6.1.1.4'
F F 0.0171 0.0103 'International Tables Vol C Tables 4.2.6.8 and 6.1.1.4'
S S 0.1246 0.1234 'International Tables Vol C Tables 4.2.6.8 and 6.1.1.4'
Cu Cu 0.3201 1.2651 'International Tables Vol C Tables 4.2.6.8 and 6.1.1.4'
Cl Cl 0.1484 0.1585 'International Tables Vol C Tables 4.2.6.8 and 6.1.1.4'

loop_
_geom_angle_atom_site_label_1
_geom_angle_atom_site_label_2
_geom_angle_atom_site_label_3
_geom_angle
_geom_angle_site_symmetry_1
_geom_angle_site_symmetry_3
Cl1 C1W Cl1 107.0(8) 5_665 .
C2W C2W Cl2B 109(4) 5_665 .
Cl2B C2W Cl2B 148(3) 5_665 .
Cl2A C2W Cl2B 156(4) 5_665 .
Cl2B C2W Cl2A 107.1(8) 5_665 .
Cl2A C2W Cl2A 113(2) 5_665 .
N12 Cu N12 91.6(2) . 3
N12 Cu N1 89.05(17) . 3
N12 Cu N1 179.31(19) 3 3
N12 Cu N1 179.31(19) . .
N12 Cu N1 89.05(17) 3 .
N1 Cu N1 90.3(2) 3 .
N12 Cu O11 88.59(18) . .
N12 Cu O11 89.40(19) 3 .
N1 Cu O11 90.30(18) 3 .
N1 Cu O11 91.73(18) . .
N12 Cu O11 89.40(19) . 3
N12 Cu O11 88.59(18) 3 3
N1 Cu O11 91.73(18) 3 3
N1 Cu O11 90.30(18) . 3
O11 Cu O11 177.13(19) . 3
S1A O11 Cu 161.4(3) . .
S1B O11 Cu 158.1(3) . .
O12 S1A O11 117.7(5) . .
O12 S1A O13A 110.9(5) . .
O11 S1A O13A 111.4(4) . .
O12 S1A C1A 105.7(5) . .
O11 S1A C1A 105.4(4) . .
O13A S1A C1A 104.4(5) . .
F13A C1A F11A 113.9(10) . .
F13A C1A F12A 114.2(11) . .
F11A C1A F12A 114.1(10) . .
F13A C1A S1A 109.7(13) . .
F11A C1A S1A 99.2(15) . .
F12A C1A S1A 104.1(17) . .
O12 S1B O11 118.6(5) . .
O12 S1B O13B 110.8(5) . .
O11 S1B O13B 110.5(5) . .
O12 S1B C1B 106.7(5) . .
O11 S1B C1B 104.7(5) . .
O13B S1B C1B 104.2(5) . .
F11B C1B F13B 110.5(11) . .
F11B C1B F12B 110.7(10) . .
F13B C1B F12B 110.8(10) . .
F11B C1B S1B 107.3(13) . .
F13B C1B S1B 105.5(13) . .
F12B C1B S1B 111.9(15) . .
C11 N12 C7 117.9(5) . .
C11 N12 Cu 121.8(4) . .
C7 N12 Cu 120.2(4) . .
C6 N1 C2 117.6(5) . .
C6 N1 Cu 120.5(4) . .
C2 N1 Cu 121.9(4) . .
N1 C2 C3 122.8(6) . .
N1 C2 Cu 35.6(3) . .
C3 C2 Cu 158.4(5) . .
C8 C9 C10 117.7(5) . .
C8 C9 C4 121.0(5) . 29_545
C10 C9 C4 121.3(6) . 29_545
C5 C4 C3 117.1(5) . .
C5 C4 C9 120.4(5) . 21_655
C3 C4 C9 122.5(5) . 21_655
N12 C7 C8 122.7(6) . .
N12 C7 Cu 36.4(3) . .
C8 C7 Cu 158.5(5) . .
N1 C6 C5 123.0(6) . .
N1 C6 Cu 36.5(3) . .
C5 C6 Cu 159.5(5) . .
N12 C11 C10 122.9(6) . .
N12 C11 Cu 35.6(3) . .
C10 C11 Cu 158.0(5) . .
C6 C5 C4 119.6(6) . .
C7 C8 C9 119.7(6) . .
C11 C10 C9 119.1(6) . .
C2 C3 C4 119.9(6) . .

loop_
_geom_bond_atom_site_label_1
_geom_bond_atom_site_label_2
_geom_bond_distance
_geom_bond_site_symmetry_2
Cl1 C1W 1.790(9) .
C1W Cl1 1.790(9) 5_665
C2W Cl2B 1.795(11) 5_665
C2W Cl2A 1.69(5) 5_665
C2W Cl2A 1.799(11) .
Cl2A C2W 1.69(5) 5_665
Cl2B C2W 1.795(11) 5_665
Cu N12 2.012(4) .
Cu N12 2.012(4) 3
Cu N1 2.022(4) 3
Cu N1 2.022(4) .
Cu O11 2.485(4) .
Cu O11 2.485(4) 3
O12 S1B 1.395(6) .
O12 S1A 1.416(6) .
O11 S1A 1.418(5) .
O11 S1B 1.426(6) .
S1A O13A 1.436(7) .
S1A C1A 1.821(19) .
C1A F13A 1.343(12) .
C1A F11A 1.346(12) .
C1A F12A 1.344(12) .
S1B O13B 1.446(7) .
S1B C1B 1.83(2) .
C1B F11B 1.367(12) .
C1B F13B 1.363(12) .
C1B F12B 1.364(12) .
N12 C11 1.330(8) .
N12 C7 1.349(8) .
N1 C6 1.326(8) .
N1 C2 1.333(8) .
C2 C3 1.368(8) .
C9 C8 1.387(9) .
C9 C10 1.392(9) .
C9 C4 1.482(7) 29_545
C4 C5 1.384(9) .
C4 C3 1.377(9) .
C4 C9 1.482(7) 21_655
C7 C8 1.365(8) .
C6 C5 1.370(8) .
C11 C10 1.382(8) .
